data_4312683
loop_
_publ_author_name
'Sumitra Mukhopadhyay'
'Bhavesh A. Gandhi'
'Martin L. Kirk'
'William H. Armstrong'

_publ_section_title
;
 A New Class of Oxo-Bridged High-Valent Hexamanganese Clusters Supported
 by Sterically Hindered Carboxylate Ligands
;
_journal_name_full 'Inorganic Chemistry'
_journal_page_first 8171
_journal_page_last 8180
_journal_paper_doi 10.1021/ic034641h
_journal_volume 42
_journal_year 2003
_chemical_formula_sum 'C48 H47 Cl4 F3 Mn N4 O6 S'
_chemical_formula_weight 1061.70
_chemical_name_systematic
; 
 ? 
;
_space_group_IT_number 61
_symmetry_cell_setting orthorhombic
_symmetry_space_group_name_Hall '-P 2ac 2ab'
_symmetry_space_group_name_H-M 'P b c a'
_atom_sites_solution_hydrogens geom
_atom_sites_solution_primary direct
_atom_sites_solution_secondary difmap
_audit_creation_method SHELXL-97
_cell_angle_alpha 90.00
_cell_angle_beta 90.00
_cell_angle_gamma 90.00
_cell_formula_units_Z 8
_cell_length_a 18.000(3)
_cell_length_b 18.000
_cell_length_c 31.499(5)
_cell_measurement_reflns_used 6091
_cell_measurement_temperature 193(2)
_cell_measurement_theta_max 23.80
_cell_measurement_theta_min 2.26
_cell_volume 10206(2)
_computing_cell_refinement 'Bruker SMART'
_computing_data_collection 'Bruker SMART'
_computing_data_reduction 'Bruker SAINT'
_computing_molecular_graphics 'Bruker SHELXTL'
_computing_publication_material 'Bruker SHELXTL'
_computing_structure_refinement 'SHELXL-97 (Sheldrick, 1997)'
_computing_structure_solution 'SHELXS-97 (Sheldrick, 1990)'
_diffrn_ambient_temperature 193(2)
_diffrn_measured_fraction_theta_full 0.995
_diffrn_measured_fraction_theta_max 0.995
_diffrn_measurement_device_type 'CCD area detector'
_diffrn_measurement_method 'phi and omega scans'
_diffrn_radiation_monochromator graphite
_diffrn_radiation_source 'fine-focus sealed tube'
_diffrn_radiation_type MoK\a
_diffrn_radiation_wavelength 0.71073
_diffrn_reflns_av_R_equivalents 0.0494
_diffrn_reflns_av_sigmaI/netI 0.0449
_diffrn_reflns_limit_h_max 24
_diffrn_reflns_limit_h_min -21
_diffrn_reflns_limit_k_max 23
_diffrn_reflns_limit_k_min -23
_diffrn_reflns_limit_l_max 35
_diffrn_reflns_limit_l_min -42
_diffrn_reflns_number 73498
_diffrn_reflns_theta_full 28.39
_diffrn_reflns_theta_max 28.39
_diffrn_reflns_theta_min 1.72
_exptl_absorpt_coefficient_mu 0.570
_exptl_absorpt_correction_type none
_exptl_crystal_colour yellow
_exptl_crystal_density_diffrn 1.382
_exptl_crystal_density_meas 0
_exptl_crystal_density_method 'not measured'
_exptl_crystal_description block
_exptl_crystal_F_000 4376
_exptl_crystal_size_max 0.08
_exptl_crystal_size_mid 0.06
_exptl_crystal_size_min 0.05
_refine_diff_density_max 1.245
_refine_diff_density_min -0.945
_refine_diff_density_rms 0.076
_refine_ls_extinction_method none
_refine_ls_goodness_of_fit_ref 1.032
_refine_ls_hydrogen_treatment mixed
_refine_ls_matrix_type full
_refine_ls_number_parameters 604
_refine_ls_number_reflns 12708
_refine_ls_number_restraints 0
_refine_ls_restrained_S_all 1.032
_refine_ls_R_factor_all 0.0898
_refine_ls_R_factor_gt 0.0608
_refine_ls_shift/su_max 0.036
_refine_ls_shift/su_mean 0.003
_refine_ls_structure_factor_coef Fsqd
_refine_ls_weighting_details 'calc w=1/[\s^2^(Fo^2^)+(0.1081P)^2^+0.0000P] where P=(Fo^2^+2Fc^2^)/3'
_refine_ls_weighting_scheme calc
_refine_ls_wR_factor_gt 0.1715
_refine_ls_wR_factor_ref 0.1876
_reflns_number_gt 8179
_reflns_number_total 12708
_reflns_threshold_expression >2sigma(I)
_cod_data_source_file ic034641hsi20031007_123640_1.cif
_cod_data_source_block 1
_cod_depositor_comments
;
The following automatic conversions were performed:

'_symmetry_cell_setting' value 'Orthorhombic' changed to
'orthorhombic' according to the built-in table from CIF Core
dictionary named 'cif_core.dic' version 2.4.1 from 2010-06-29.

Automatic conversion script
Id: cif_fix_values 1646 2011-03-28 12:23:43Z adriana 
;
_cod_original_cell_volume 10205(2)
_cod_database_code 4312683

loop_
_symmetry_equiv_pos_as_xyz
'x, y, z'
'-x+1/2, -y, z+1/2'
'-x, y+1/2, -z+1/2'
'x+1/2, -y+1/2, -z'
'-x, -y, -z'
'x-1/2, y, -z-1/2'
'x, -y-1/2, z-1/2'
'-x-1/2, y-1/2, z'

loop_
_atom_site_label
_atom_site_type_symbol
_atom_site_fract_x
_atom_site_fract_y
_atom_site_fract_z
_atom_site_U_iso_or_equiv
_atom_site_adp_type
_atom_site_occupancy
_atom_site_symmetry_multiplicity
_atom_site_calc_flag
_atom_site_refinement_flags
_atom_site_disorder_assembly
_atom_site_disorder_group
C27 C 0.25562(13) 0.25853(14) 0.03082(8) 0.0306(5) Uani 1 1 d . . .
Mn1 Mn 0.121891(19) 0.33143(2) 0.079018(11) 0.02781(12) Uani 1 1 d . . .
S1 S 1.01137(5) 0.54749(4) 0.15602(3) 0.0507(2) Uani 1 1 d . . .
O3 O -0.06067(10) 0.28165(10) 0.06002(6) 0.0362(4) Uani 1 1 d . . .
O2 O 0.04752(9) 0.24083(10) 0.08578(6) 0.0324(4) Uani 1 1 d . . .
O1 O 0.02624(10) 0.40197(10) 0.06676(6) 0.0370(4) Uani 1 1 d . . .
H1A H 0.0301 0.4489 0.0691 0.044 Uiso 1 1 d R . .
H1B H -0.0150 0.3827 0.0596 0.044 Uiso 1 1 d R . .
N4 N 0.14030(12) 0.33169(12) 0.14910(7) 0.0340(5) Uani 1 1 d . . .
N1 N 0.15331(11) 0.33669(11) 0.01007(7) 0.0303(4) Uani 1 1 d . . .
N2 N 0.22260(11) 0.25736(13) 0.06912(7) 0.0345(5) Uani 1 1 d . . .
C21 C -0.01956(13) 0.23219(14) 0.07443(8) 0.0305(5) Uani 1 1 d . . .
N3 N 0.19973(12) 0.42736(12) 0.09448(7) 0.0366(5) Uani 1 1 d . . .
C28 C 0.32134(14) 0.22164(15) 0.02321(9) 0.0356(6) Uani 1 1 d . . .
H28A H 0.3433 0.2239 -0.0042 0.043 Uiso 1 1 calc R . .
C22 C 0.21540(13) 0.30114(14) -0.00274(8) 0.0306(5) Uani 1 1 d . . .
C40 C 0.19243(14) 0.37745(16) 0.16487(9) 0.0362(6) Uani 1 1 d . . .
C23 C 0.23923(15) 0.30337(17) -0.04441(8) 0.0397(6) Uani 1 1 d . . .
H23A H 0.2842 0.2794 -0.0523 0.048 Uiso 1 1 calc R . .
C24 C 0.19744(16) 0.34062(17) -0.07482(9) 0.0413(7) Uani 1 1 d . . .
C2 C -0.07225(14) 0.12770(15) 0.11875(10) 0.0412(7) Uani 1 1 d . . .
C44 C 0.10508(15) 0.28574(17) 0.17571(9) 0.0409(6) Uani 1 1 d . . .
H44A H 0.0679 0.2536 0.1647 0.049 Uiso 1 1 calc R . .
C14 C -0.07161(15) 0.17428(15) 0.15780(10) 0.0398(6) Uani 1 1 d . . .
C25 C 0.13378(15) 0.37634(17) -0.06137(9) 0.0395(6) Uani 1 1 d . . .
H25A H 0.1036 0.4025 -0.0811 0.047 Uiso 1 1 calc R . .
C43 C 0.12049(16) 0.2832(2) 0.21827(9) 0.0510(8) Uani 1 1 d . . .
H43A H 0.0944 0.2497 0.2361 0.061 Uiso 1 1 calc R . .
C26 C 0.11439(14) 0.37378(15) -0.01911(8) 0.0342(6) Uani 1 1 d . . .
H26A H 0.0711 0.3997 -0.0103 0.041 Uiso 1 1 calc R . .
C1 C -0.04945(13) 0.15398(14) 0.07918(9) 0.0352(6) Uani 1 1 d . . .
C36 C 0.32003(17) 0.51870(18) 0.11349(12) 0.0529(8) Uani 1 1 d . . .
O6 O 0.97656(14) 0.51144(14) 0.12080(7) 0.0628(6) Uani 1 1 d . . .
F2 F 1.00807(14) 0.42177(12) 0.19659(8) 0.0837(7) Uani 1 1 d . . .
C34 C 0.22884(14) 0.42793(15) 0.13355(9) 0.0362(6) Uani 1 1 d . . .
C30 C 0.32133(16) 0.17966(17) 0.09424(10) 0.0426(7) Uani 1 1 d . . .
H30A H 0.3425 0.1523 0.1170 0.051 Uiso 1 1 calc R . .
C35 C 0.28927(15) 0.47209(17) 0.14349(11) 0.0470(7) Uani 1 1 d . . .
H35A H 0.3098 0.4703 0.1712 0.056 Uiso 1 1 calc R . .
C12 C 0.04315(17) 0.16122(15) -0.00606(10) 0.0430(7) Uani 1 1 d . . .
H12A H 0.0761 0.1677 0.0172 0.052 Uiso 1 1 calc R . .
C6 C -0.05216(14) 0.10779(15) 0.04338(11) 0.0428(7) Uani 1 1 d . . .
C19 C -0.10239(15) 0.24500(16) 0.15869(10) 0.0404(6) Uani 1 1 d . . .
H19A H -0.1221 0.2655 0.1333 0.048 Uiso 1 1 calc R . .
C15 C -0.04268(17) 0.14701(19) 0.19534(11) 0.0528(8) Uani 1 1 d . . .
H15A H -0.0208 0.0990 0.1958 0.063 Uiso 1 1 calc R . .
C31 C 0.25625(16) 0.21792(17) 0.09985(9) 0.0414(7) Uani 1 1 d . . .
H31A H 0.2336 0.2165 0.1271 0.050 Uiso 1 1 calc R . .
C38 C 0.22914(17) 0.47311(16) 0.06573(10) 0.0449(7) Uani 1 1 d . . .
H38A H 0.2083 0.4738 0.0380 0.054 Uiso 1 1 calc R . .
C29 C 0.35570(15) 0.18133(16) 0.05516(9) 0.0394(6) Uani 1 1 d . . .
F1 F 1.0128(2) 0.51540(16) 0.23617(8) 0.1360(14) Uani 1 1 d . . .
C7 C -0.02685(16) 0.13188(15) 0.00093(10) 0.0438(7) Uani 1 1 d . . .
C41 C 0.21027(17) 0.3772(2) 0.20717(10) 0.0513(8) Uani 1 1 d . . .
H41A H 0.2477 0.4098 0.2175 0.062 Uiso 1 1 calc R . .
C10 C 0.0199(2) 0.17347(19) -0.08143(12) 0.0626(10) Uani 1 1 d . . .
C11 C 0.0660(2) 0.18139(17) -0.04650(10) 0.0510(8) Uani 1 1 d . . .
H11A H 0.1145 0.2011 -0.0504 0.061 Uiso 1 1 calc R . .
C37 C 0.28847(17) 0.51963(17) 0.07423(11) 0.0509(8) Uani 1 1 d . . .
H37A H 0.3070 0.5519 0.0529 0.061 Uiso 1 1 calc R . .
C5 C -0.07800(18) 0.03459(17) 0.04823(13) 0.0589(9) Uani 1 1 d . . .
H5A H -0.0802 0.0027 0.0242 0.071 Uiso 1 1 calc R . .
C46 C 0.9851(2) 0.4907(2) 0.20086(12) 0.0642(9) Uani 1 1 d . . .
C42 C 0.17386(18) 0.3294(2) 0.23509(10) 0.0563(9) Uani 1 1 d . . .
C3 C -0.09701(17) 0.05426(17) 0.12236(13) 0.0562(9) Uani 1 1 d . . .
H3A H -0.1118 0.0355 0.1493 0.067 Uiso 1 1 calc R . .
C17 C -0.07621(18) 0.2583(2) 0.23308(10) 0.0526(8) Uani 1 1 d . . .
C8 C -0.0735(2) 0.12327(19) -0.03463(13) 0.0604(9) Uani 1 1 d . . .
H8A H -0.1218 0.1030 -0.0311 0.073 Uiso 1 1 calc R . .
C33 C 0.22055(19) 0.3423(2) -0.12081(10) 0.0613(10) Uani 1 1 d . . .
H33A H 0.1844 0.3711 -0.1372 0.092 Uiso 1 1 calc R . .
H33B H 0.2227 0.2914 -0.1318 0.092 Uiso 1 1 calc R . .
H33C H 0.2697 0.3654 -0.1233 0.092 Uiso 1 1 calc R . .
C18 C -0.10490(16) 0.28590(18) 0.19549(10) 0.0458(7) Uani 1 1 d . . .
H18A H -0.1267 0.3340 0.1951 0.055 Uiso 1 1 calc R . .
C45 C 0.1931(3) 0.3271(3) 0.28128(12) 0.1019(18) Uani 1 1 d . . .
H45A H 0.2320 0.3638 0.2873 0.153 Uiso 1 1 calc R . .
H45B H 0.2112 0.2774 0.2887 0.153 Uiso 1 1 calc R . .
H45C H 0.1489 0.3386 0.2982 0.153 Uiso 1 1 calc R . .
C9 C -0.0497(2) 0.1440(2) -0.07426(13) 0.0707(12) Uani 1 1 d . . .
H9A H -0.0824 0.1377 -0.0977 0.085 Uiso 1 1 calc R . .
C4 C -0.10000(19) 0.00871(18) 0.08687(15) 0.0671(11) Uani 1 1 d . . .
H4A H -0.1175 -0.0409 0.0895 0.081 Uiso 1 1 calc R . .
F3 F 0.91196(17) 0.48594(18) 0.20462(11) 0.1279(12) Uani 1 1 d . . .
O4 O 1.09035(15) 0.54150(19) 0.15625(10) 0.0946(10) Uani 1 1 d . . .
O5 O 0.9814(2) 0.61840(14) 0.16533(9) 0.0930(10) Uani 1 1 d . . .
C39 C 0.3874(2) 0.5656(2) 0.12396(15) 0.0786(12) Uani 1 1 d . . .
H39A H 0.4017 0.5947 0.0990 0.118 Uiso 1 1 calc R . .
H39B H 0.4287 0.5331 0.1322 0.118 Uiso 1 1 calc R . .
H39C H 0.3755 0.5992 0.1475 0.118 Uiso 1 1 calc R . .
C16 C -0.04511(18) 0.1885(2) 0.23230(11) 0.0593(9) Uani 1 1 d . . .
H16A H -0.0249 0.1684 0.2577 0.071 Uiso 1 1 calc R . .
C32 C 0.42766(17) 0.1422(2) 0.04725(11) 0.0592(9) Uani 1 1 d . . .
H32A H 0.4435 0.1168 0.0732 0.089 Uiso 1 1 calc R . .
H32B H 0.4655 0.1786 0.0389 0.089 Uiso 1 1 calc R . .
H32C H 0.4211 0.1058 0.0244 0.089 Uiso 1 1 calc R . .
C13 C 0.0458(3) 0.1961(3) -0.12518(13) 0.0887(14) Uani 1 1 d . . .
H13A H 0.0966 0.2155 -0.1235 0.133 Uiso 1 1 calc R . .
H13B H 0.0127 0.2346 -0.1364 0.133 Uiso 1 1 calc R . .
H13C H 0.0449 0.1528 -0.1440 0.133 Uiso 1 1 calc R . .
C20 C -0.0795(3) 0.3032(3) 0.27317(12) 0.0819(12) Uani 1 1 d . . .
H20A H -0.0569 0.2750 0.2964 0.123 Uiso 1 1 calc R . .
H20B H -0.1315 0.3140 0.2801 0.123 Uiso 1 1 calc R . .
H20C H -0.0525 0.3499 0.2691 0.123 Uiso 1 1 calc R . .
Cl5 Cl 0.76101(7) 0.39090(9) 0.12336(4) 0.1091(5) Uani 1 1 d . . .
Cl4 Cl 0.77859(11) 0.43643(8) 0.03750(4) 0.1231(6) Uani 1 1 d . . .
C47 C 0.8167(3) 0.4275(4) 0.08549(17) 0.127(2) Uani 1 1 d . . .
H47A H 0.8333 0.4771 0.0951 0.152 Uiso 1 1 calc R . .
H47B H 0.8614 0.3958 0.0829 0.152 Uiso 1 1 calc R . .
Cl8 Cl 0.76197(12) 0.03769(10) 0.22258(5) 0.1424(7) Uani 1 1 d . . .
Cl3 Cl 0.74916(16) 0.14788(14) 0.28775(6) 0.1917(11) Uani 1 1 d . . .
C49 C 0.8023(2) 0.0864(3) 0.26462(16) 0.0927(14) Uani 1 1 d . . .
H49A H 0.8187 0.0501 0.2863 0.111 Uiso 1 1 calc R . .
H49B H 0.8472 0.1120 0.2539 0.111 Uiso 1 1 calc R . .

loop_
_atom_site_aniso_label
_atom_site_aniso_U_11
_atom_site_aniso_U_22
_atom_site_aniso_U_33
_atom_site_aniso_U_23
_atom_site_aniso_U_13
_atom_site_aniso_U_12
C27 0.0287(12) 0.0336(13) 0.0295(12) -0.0030(10) -0.0004(10) -0.0034(10)
Mn1 0.02471(19) 0.0306(2) 0.0281(2) -0.00150(15) 0.00063(14) -0.00173(15)
S1 0.0646(5) 0.0428(4) 0.0447(4) -0.0011(3) -0.0102(4) -0.0040(4)
O3 0.0340(9) 0.0300(9) 0.0446(11) 0.0006(8) -0.0099(8) 0.0010(8)
O2 0.0272(9) 0.0308(9) 0.0393(10) 0.0023(8) -0.0030(7) -0.0031(7)
O1 0.0338(9) 0.0298(9) 0.0473(11) -0.0019(8) -0.0011(8) -0.0007(8)
N4 0.0286(10) 0.0425(13) 0.0309(11) -0.0017(9) 0.0030(9) -0.0011(9)
N1 0.0266(10) 0.0337(11) 0.0306(11) -0.0027(9) -0.0001(8) -0.0011(8)
N2 0.0314(11) 0.0400(12) 0.0321(11) 0.0012(9) 0.0026(9) 0.0028(10)
C21 0.0294(12) 0.0297(13) 0.0323(13) -0.0037(10) -0.0002(10) -0.0016(10)
N3 0.0380(12) 0.0337(12) 0.0380(12) -0.0030(10) 0.0024(10) -0.0063(10)
C28 0.0305(13) 0.0413(15) 0.0349(14) -0.0027(12) 0.0014(11) -0.0001(11)
C22 0.0244(11) 0.0331(13) 0.0342(13) -0.0009(11) 0.0007(10) -0.0014(10)
C40 0.0285(12) 0.0442(15) 0.0359(14) -0.0073(12) 0.0008(11) 0.0011(11)
C23 0.0309(13) 0.0548(17) 0.0334(14) -0.0005(13) 0.0029(11) 0.0055(12)
C24 0.0364(14) 0.0550(18) 0.0324(14) 0.0043(13) 0.0016(11) -0.0027(13)
C2 0.0281(13) 0.0320(14) 0.0637(19) 0.0029(13) 0.0073(13) 0.0020(11)
C44 0.0325(13) 0.0540(18) 0.0363(15) 0.0031(13) 0.0037(11) -0.0030(12)
C14 0.0296(13) 0.0365(15) 0.0533(17) 0.0107(13) 0.0066(12) -0.0021(11)
C25 0.0354(14) 0.0468(16) 0.0364(14) 0.0068(12) -0.0036(11) -0.0012(12)
C43 0.0387(16) 0.077(2) 0.0374(16) 0.0146(15) 0.0031(13) 0.0021(15)
C26 0.0289(12) 0.0392(14) 0.0346(13) 0.0017(11) -0.0021(10) 0.0003(11)
C1 0.0222(11) 0.0290(13) 0.0544(17) -0.0005(12) 0.0002(11) -0.0002(10)
C36 0.0347(15) 0.0438(17) 0.080(2) -0.0094(17) 0.0018(15) -0.0095(13)
O6 0.0741(15) 0.0598(14) 0.0544(14) -0.0158(12) -0.0196(12) 0.0162(12)
F2 0.1007(18) 0.0466(12) 0.1037(19) 0.0115(12) 0.0088(14) 0.0012(12)
C34 0.0294(12) 0.0382(15) 0.0411(15) -0.0092(12) 0.0001(11) -0.0023(11)
C30 0.0403(15) 0.0480(17) 0.0396(15) 0.0071(13) -0.0024(12) 0.0088(13)
C35 0.0342(14) 0.0497(18) 0.0572(19) -0.0090(15) -0.0062(13) -0.0078(13)
C12 0.0469(16) 0.0364(15) 0.0458(17) -0.0105(13) -0.0026(13) -0.0038(12)
C6 0.0280(13) 0.0325(14) 0.068(2) -0.0108(14) 0.0014(13) -0.0013(11)
C19 0.0363(14) 0.0388(15) 0.0461(16) 0.0053(13) -0.0004(12) -0.0028(12)
C15 0.0457(17) 0.0518(19) 0.061(2) 0.0254(16) 0.0126(15) 0.0052(15)
C31 0.0412(15) 0.0484(17) 0.0345(15) 0.0056(12) 0.0035(12) 0.0097(13)
C38 0.0505(17) 0.0389(15) 0.0452(16) -0.0001(13) 0.0037(13) -0.0089(13)
C29 0.0308(13) 0.0442(16) 0.0433(16) -0.0010(12) -0.0007(12) 0.0050(12)
F1 0.270(4) 0.092(2) 0.0464(14) 0.0004(13) -0.018(2) -0.049(2)
C7 0.0426(15) 0.0304(14) 0.0583(19) -0.0162(13) -0.0057(14) 0.0025(12)
C41 0.0406(16) 0.074(2) 0.0395(16) -0.0078(16) -0.0076(13) -0.0062(15)
C10 0.088(3) 0.0459(19) 0.054(2) -0.0135(16) -0.0121(19) 0.0092(19)
C11 0.066(2) 0.0413(17) 0.0454(18) -0.0089(14) -0.0027(16) -0.0043(15)
C37 0.0486(17) 0.0380(16) 0.066(2) 0.0034(15) 0.0078(16) -0.0096(13)
C5 0.0449(17) 0.0364(17) 0.095(3) -0.0205(17) 0.0143(18) -0.0087(14)
C46 0.080(3) 0.050(2) 0.062(2) -0.0036(17) 0.011(2) -0.0035(19)
C42 0.0461(17) 0.090(3) 0.0327(16) 0.0000(16) -0.0061(13) -0.0019(18)
C3 0.0418(16) 0.0357(16) 0.091(3) 0.0102(17) 0.0194(17) -0.0024(13)
C17 0.0457(17) 0.067(2) 0.0455(18) 0.0038(16) 0.0040(14) -0.0101(16)
C8 0.0505(19) 0.053(2) 0.078(3) -0.0288(18) -0.0151(18) 0.0041(16)
C33 0.0488(18) 0.099(3) 0.0362(17) 0.0105(17) 0.0060(14) 0.0112(19)
C18 0.0443(16) 0.0447(17) 0.0485(17) 0.0021(14) 0.0010(13) -0.0032(13)
C45 0.098(3) 0.172(5) 0.035(2) 0.016(3) -0.016(2) -0.032(3)
C9 0.084(3) 0.064(2) 0.064(3) -0.0267(19) -0.033(2) 0.018(2)
C4 0.0516(19) 0.0288(15) 0.121(3) -0.0057(19) 0.028(2) -0.0089(14)
F3 0.096(2) 0.121(2) 0.167(3) 0.024(2) 0.070(2) 0.0157(18)
O4 0.0616(17) 0.131(3) 0.092(2) 0.0346(19) -0.0166(15) -0.0327(18)
O5 0.169(3) 0.0397(13) 0.0700(18) -0.0078(13) -0.0214(19) 0.0119(17)
C39 0.057(2) 0.073(3) 0.105(3) 0.004(2) -0.010(2) -0.035(2)
C16 0.0491(19) 0.078(2) 0.051(2) 0.0265(18) 0.0054(15) -0.0051(17)
C32 0.0422(17) 0.079(2) 0.056(2) 0.0086(18) 0.0035(15) 0.0255(17)
C13 0.136(4) 0.083(3) 0.048(2) -0.001(2) -0.017(2) 0.010(3)
C20 0.090(3) 0.109(3) 0.047(2) -0.003(2) -0.004(2) -0.011(3)
Cl5 0.0853(8) 0.1568(13) 0.0852(8) 0.0667(8) 0.0235(6) 0.0448(8)
Cl4 0.2140(18) 0.1004(10) 0.0549(7) 0.0050(6) 0.0271(8) -0.0084(11)
C47 0.094(4) 0.178(6) 0.109(4) 0.056(4) -0.017(3) -0.059(4)
Cl8 0.2035(18) 0.1299(13) 0.0938(10) 0.0220(9) -0.0501(11) -0.0404(12)
Cl3 0.271(3) 0.194(2) 0.1099(13) 0.0079(13) 0.0509(16) 0.133(2)
C49 0.070(3) 0.102(4) 0.107(4) -0.005(3) 0.006(3) -0.017(3)

loop_
_atom_type_symbol
_atom_type_description
_atom_type_scat_dispersion_real
_atom_type_scat_dispersion_imag
_atom_type_scat_source
C C 0.0033 0.0016 'International Tables Vol C Tables 4.2.6.8 and 6.1.1.4'
H H 0.0000 0.0000 'International Tables Vol C Tables 4.2.6.8 and 6.1.1.4'
N N 0.0061 0.0033 'International Tables Vol C Tables 4.2.6.8 and 6.1.1.4'
O O 0.0106 0.0060 'International Tables Vol C Tables 4.2.6.8 and 6.1.1.4'
F F 0.0171 0.0103 'International Tables Vol C Tables 4.2.6.8 and 6.1.1.4'
S S 0.1246 0.1234 'International Tables Vol C Tables 4.2.6.8 and 6.1.1.4'
Cl Cl 0.1484 0.1585 'International Tables Vol C Tables 4.2.6.8 and 6.1.1.4'
Mn Mn 0.3368 0.7283 'International Tables Vol C Tables 4.2.6.8 and 6.1.1.4'

loop_
_geom_angle_atom_site_label_1
_geom_angle_atom_site_label_2
_geom_angle_atom_site_label_3
_geom_angle
_geom_angle_site_symmetry_1
_geom_angle_site_symmetry_3
_geom_angle_publ_flag
N2 C27 C28 121.9(2) . . ?
N2 C27 C22 115.4(2) . . ?
C28 C27 C22 122.7(2) . . ?
O2 Mn1 O1 88.11(7) . . ?
O2 Mn1 N4 89.77(7) . . ?
O1 Mn1 N4 106.98(7) . . ?
O2 Mn1 N1 106.76(7) . . ?
O1 Mn1 N1 90.18(7) . . ?
N4 Mn1 N1 156.74(8) . . ?
O2 Mn1 N2 93.79(7) . . ?
O1 Mn1 N2 161.88(8) . . ?
N4 Mn1 N2 91.06(8) . . ?
N1 Mn1 N2 72.01(8) . . ?
O2 Mn1 N3 161.88(8) . . ?
O1 Mn1 N3 94.73(8) . . ?
N4 Mn1 N3 72.27(8) . . ?
N1 Mn1 N3 91.14(8) . . ?
N2 Mn1 N3 89.05(8) . . ?
O5 S1 O4 116.5(2) . . ?
O5 S1 O6 113.75(17) . . ?
O4 S1 O6 113.99(18) . . ?
O5 S1 C46 104.41(18) . . ?
O4 S1 C46 102.35(18) . . ?
O6 S1 C46 103.60(18) . . ?
C21 O2 Mn1 131.81(16) . . ?
C44 N4 C40 118.6(2) . . ?
C44 N4 Mn1 123.24(18) . . ?
C40 N4 Mn1 118.06(17) . . ?
C26 N1 C22 117.8(2) . . ?
C26 N1 Mn1 123.70(17) . . ?
C22 N1 Mn1 118.52(16) . . ?
C31 N2 C27 117.1(2) . . ?
C31 N2 Mn1 124.79(18) . . ?
C27 N2 Mn1 117.81(17) . . ?
O3 C21 O2 125.5(2) . . ?
O3 C21 C1 119.4(2) . . ?
O2 C21 C1 115.1(2) . . ?
C38 N3 C34 117.7(2) . . ?
C38 N3 Mn1 124.6(2) . . ?
C34 N3 Mn1 116.34(18) . . ?
C27 C28 C29 120.6(3) . . ?
N1 C22 C23 121.8(2) . . ?
N1 C22 C27 115.7(2) . . ?
C23 C22 C27 122.5(2) . . ?
N4 C40 C41 121.4(3) . . ?
N4 C40 C34 115.8(2) . . ?
C41 C40 C34 122.8(3) . . ?
C22 C23 C24 120.1(2) . . ?
C25 C24 C23 117.5(3) . . ?
C25 C24 C33 121.0(3) . . ?
C23 C24 C33 121.5(3) . . ?
C1 C2 C3 119.1(3) . . ?
C1 C2 C14 123.0(2) . . ?
C3 C2 C14 117.9(3) . . ?
N4 C44 C43 122.5(3) . . ?
C15 C14 C19 117.3(3) . . ?
C15 C14 C2 120.7(3) . . ?
C19 C14 C2 122.0(3) . . ?
C26 C25 C24 119.4(3) . . ?
C44 C43 C42 119.9(3) . . ?
N1 C26 C25 123.3(2) . . ?
C2 C1 C6 120.5(3) . . ?
C2 C1 C21 120.5(2) . . ?
C6 C1 C21 119.0(2) . . ?
C37 C36 C35 117.5(3) . . ?
C37 C36 C39 121.7(3) . . ?
C35 C36 C39 120.7(3) . . ?
N3 C34 C35 121.4(3) . . ?
N3 C34 C40 115.6(2) . . ?
C35 C34 C40 123.1(3) . . ?
C31 C30 C29 119.2(3) . . ?
C36 C35 C34 120.7(3) . . ?
C7 C12 C11 121.1(3) . . ?
C1 C6 C5 118.7(3) . . ?
C1 C6 C7 122.9(2) . . ?
C5 C6 C7 118.4(3) . . ?
C18 C19 C14 121.4(3) . . ?
C14 C15 C16 121.1(3) . . ?
N2 C31 C30 123.9(3) . . ?
N3 C38 C37 123.3(3) . . ?
C30 C29 C28 117.4(2) . . ?
C30 C29 C32 121.8(3) . . ?
C28 C29 C32 120.8(3) . . ?
C12 C7 C8 117.3(3) . . ?
C12 C7 C6 122.5(3) . . ?
C8 C7 C6 120.2(3) . . ?
C40 C41 C42 120.4(3) . . ?
C9 C10 C11 117.0(4) . . ?
C9 C10 C13 122.2(4) . . ?
C11 C10 C13 120.8(4) . . ?
C10 C11 C12 121.7(3) . . ?
C36 C37 C38 119.4(3) . . ?
C4 C5 C6 120.9(3) . . ?
F1 C46 F2 106.9(4) . . ?
F1 C46 F3 109.1(4) . . ?
F2 C46 F3 105.1(3) . . ?
F1 C46 S1 112.1(3) . . ?
F2 C46 S1 111.8(3) . . ?
F3 C46 S1 111.5(3) . . ?
C43 C42 C41 117.3(3) . . ?
C43 C42 C45 121.3(3) . . ?
C41 C42 C45 121.4(3) . . ?
C4 C3 C2 120.3(3) . . ?
C16 C17 C18 117.7(3) . . ?
C16 C17 C20 121.6(3) . . ?
C18 C17 C20 120.8(3) . . ?
C9 C8 C7 120.5(3) . . ?
C19 C18 C17 121.1(3) . . ?
C8 C9 C10 122.5(3) . . ?
C5 C4 C3 120.4(3) . . ?
C17 C16 C15 121.4(3) . . ?
Cl4 C47 Cl5 115.7(3) . . ?
Cl3 C49 Cl8 115.8(3) . . ?

loop_
_geom_bond_atom_site_label_1
_geom_bond_atom_site_label_2
_geom_bond_distance
_geom_bond_site_symmetry_2
_geom_bond_publ_flag
C27 N2 1.345(3) . ?
C27 C28 1.378(4) . ?
C27 C22 1.493(4) . ?
Mn1 O2 2.1207(17) . ?
Mn1 O1 2.1737(18) . ?
Mn1 N4 2.232(2) . ?
Mn1 N1 2.246(2) . ?
Mn1 N2 2.272(2) . ?
Mn1 N3 2.276(2) . ?
S1 O5 1.416(3) . ?
S1 O4 1.426(3) . ?
S1 O6 1.430(2) . ?
S1 C46 1.807(4) . ?
O3 C21 1.243(3) . ?
O2 C21 1.269(3) . ?
N4 C44 1.337(3) . ?
N4 C40 1.344(3) . ?
N1 C26 1.334(3) . ?
N1 C22 1.350(3) . ?
N2 C31 1.345(3) . ?
C21 C1 1.514(3) . ?
N3 C38 1.333(4) . ?
N3 C34 1.338(3) . ?
C28 C29 1.386(4) . ?
C22 C23 1.382(4) . ?
C40 C41 1.371(4) . ?
C40 C34 1.493(4) . ?
C23 C24 1.390(4) . ?
C24 C25 1.380(4) . ?
C24 C33 1.507(4) . ?
C2 C1 1.395(4) . ?
C2 C3 1.400(4) . ?
C2 C14 1.489(4) . ?
C44 C43 1.370(4) . ?
C14 C15 1.382(4) . ?
C14 C19 1.389(4) . ?
C25 C26 1.377(4) . ?
C43 C42 1.376(5) . ?
C1 C6 1.402(4) . ?
C36 C37 1.361(5) . ?
C36 C35 1.379(5) . ?
C36 C39 1.514(4) . ?
F2 C46 1.314(4) . ?
C34 C35 1.383(4) . ?
C30 C31 1.370(4) . ?
C30 C29 1.378(4) . ?
C12 C7 1.384(4) . ?
C12 C11 1.387(4) . ?
C6 C5 1.406(4) . ?
C6 C7 1.478(5) . ?
C19 C18 1.374(4) . ?
C15 C16 1.384(5) . ?
C38 C37 1.383(4) . ?
C29 C32 1.495(4) . ?
F1 C46 1.297(4) . ?
C7 C8 1.408(4) . ?
C41 C42 1.394(5) . ?
C10 C9 1.380(6) . ?
C10 C11 1.385(5) . ?
C10 C13 1.511(6) . ?
C5 C4 1.362(5) . ?
C46 F3 1.325(5) . ?
C42 C45 1.496(5) . ?
C3 C4 1.387(5) . ?
C17 C16 1.375(5) . ?
C17 C18 1.384(4) . ?
C17 C20 1.501(5) . ?
C8 C9 1.371(6) . ?
Cl5 C47 1.692(5) . ?
Cl4 C47 1.668(5) . ?
Cl8 C49 1.746(5) . ?
Cl3 C49 1.634(5) . ?

loop_
_geom_torsion_atom_site_label_1
_geom_torsion_atom_site_label_2
_geom_torsion_atom_site_label_3
_geom_torsion_atom_site_label_4
_geom_torsion
_geom_torsion_site_symmetry_1
_geom_torsion_site_symmetry_2
_geom_torsion_site_symmetry_3
_geom_torsion_site_symmetry_4
_geom_torsion_publ_flag
O1 Mn1 O2 C21 17.6(2) . . . . ?
N4 Mn1 O2 C21 124.6(2) . . . . ?
N1 Mn1 O2 C21 -72.0(2) . . . . ?
N2 Mn1 O2 C21 -144.4(2) . . . . ?
N3 Mn1 O2 C21 117.0(3) . . . . ?
O2 Mn1 N4 C44 -2.5(2) . . . . ?
O1 Mn1 N4 C44 85.5(2) . . . . ?
N1 Mn1 N4 C44 -138.6(2) . . . . ?
N2 Mn1 N4 C44 -96.3(2) . . . . ?
N3 Mn1 N4 C44 175.1(2) . . . . ?
O2 Mn1 N4 C40 173.65(19) . . . . ?
O1 Mn1 N4 C40 -98.40(19) . . . . ?
N1 Mn1 N4 C40 37.5(3) . . . . ?
N2 Mn1 N4 C40 79.86(19) . . . . ?
N3 Mn1 N4 C40 -8.81(18) . . . . ?
O2 Mn1 N1 C26 87.3(2) . . . . ?
O1 Mn1 N1 C26 -0.8(2) . . . . ?
N4 Mn1 N1 C26 -139.1(2) . . . . ?
N2 Mn1 N1 C26 175.9(2) . . . . ?
N3 Mn1 N1 C26 -95.5(2) . . . . ?
O2 Mn1 N1 C22 -93.43(18) . . . . ?
O1 Mn1 N1 C22 178.49(18) . . . . ?
N4 Mn1 N1 C22 40.2(3) . . . . ?
N2 Mn1 N1 C22 -4.88(17) . . . . ?
N3 Mn1 N1 C22 83.75(18) . . . . ?
C28 C27 N2 C31 -0.5(4) . . . . ?
C22 C27 N2 C31 178.3(2) . . . . ?
C28 C27 N2 Mn1 173.05(19) . . . . ?
C22 C27 N2 Mn1 -8.1(3) . . . . ?
O2 Mn1 N2 C31 -73.6(2) . . . . ?
O1 Mn1 N2 C31 -169.1(2) . . . . ?
N4 Mn1 N2 C31 16.3(2) . . . . ?
N1 Mn1 N2 C31 -180.0(2) . . . . ?
N3 Mn1 N2 C31 88.5(2) . . . . ?
O2 Mn1 N2 C27 113.37(19) . . . . ?
O1 Mn1 N2 C27 17.9(4) . . . . ?
N4 Mn1 N2 C27 -156.78(19) . . . . ?
N1 Mn1 N2 C27 6.97(18) . . . . ?
N3 Mn1 N2 C27 -84.54(19) . . . . ?
Mn1 O2 C21 O3 -8.8(4) . . . . ?
Mn1 O2 C21 C1 170.79(17) . . . . ?
O2 Mn1 N3 C38 -173.3(2) . . . . ?
O1 Mn1 N3 C38 -74.9(2) . . . . ?
N4 Mn1 N3 C38 178.8(2) . . . . ?
N1 Mn1 N3 C38 15.4(2) . . . . ?
N2 Mn1 N3 C38 87.3(2) . . . . ?
O2 Mn1 N3 C34 20.5(4) . . . . ?
O1 Mn1 N3 C34 118.97(19) . . . . ?
N4 Mn1 N3 C34 12.64(18) . . . . ?
N1 Mn1 N3 C34 -150.76(19) . . . . ?
N2 Mn1 N3 C34 -78.77(19) . . . . ?
N2 C27 C28 C29 0.4(4) . . . . ?
C22 C27 C28 C29 -178.4(2) . . . . ?
C26 N1 C22 C23 0.9(4) . . . . ?
Mn1 N1 C22 C23 -178.4(2) . . . . ?
C26 N1 C22 C27 -178.1(2) . . . . ?
Mn1 N1 C22 C27 2.5(3) . . . . ?
N2 C27 C22 N1 3.7(3) . . . . ?
C28 C27 C22 N1 -177.5(2) . . . . ?
N2 C27 C22 C23 -175.4(2) . . . . ?
C28 C27 C22 C23 3.5(4) . . . . ?
C44 N4 C40 C41 0.6(4) . . . . ?
Mn1 N4 C40 C41 -175.7(2) . . . . ?
C44 N4 C40 C34 -179.2(2) . . . . ?
Mn1 N4 C40 C34 4.5(3) . . . . ?
N1 C22 C23 C24 -2.5(4) . . . . ?
C27 C22 C23 C24 176.5(3) . . . . ?
C22 C23 C24 C25 1.9(4) . . . . ?
C22 C23 C24 C33 -178.1(3) . . . . ?
C40 N4 C44 C43 -0.5(4) . . . . ?
Mn1 N4 C44 C43 175.6(2) . . . . ?
C1 C2 C14 C15 -133.5(3) . . . . ?
C3 C2 C14 C15 46.5(4) . . . . ?
C1 C2 C14 C19 49.2(4) . . . . ?
C3 C2 C14 C19 -130.8(3) . . . . ?
C23 C24 C25 C26 0.0(4) . . . . ?
C33 C24 C25 C26 -179.9(3) . . . . ?
N4 C44 C43 C42 0.2(5) . . . . ?
C22 N1 C26 C25 1.1(4) . . . . ?
Mn1 N1 C26 C25 -179.6(2) . . . . ?
C24 C25 C26 N1 -1.6(4) . . . . ?
C3 C2 C1 C6 0.8(4) . . . . ?
C14 C2 C1 C6 -179.2(2) . . . . ?
C3 C2 C1 C21 -177.6(2) . . . . ?
C14 C2 C1 C21 2.4(4) . . . . ?
O3 C21 C1 C2 -101.1(3) . . . . ?
O2 C21 C1 C2 79.2(3) . . . . ?
O3 C21 C1 C6 80.4(3) . . . . ?
O2 C21 C1 C6 -99.2(3) . . . . ?
C38 N3 C34 C35 -2.6(4) . . . . ?
Mn1 N3 C34 C35 164.5(2) . . . . ?
C38 N3 C34 C40 178.2(2) . . . . ?
Mn1 N3 C34 C40 -14.7(3) . . . . ?
N4 C40 C34 N3 7.0(3) . . . . ?
C41 C40 C34 N3 -172.9(3) . . . . ?
N4 C40 C34 C35 -172.2(3) . . . . ?
C41 C40 C34 C35 7.9(4) . . . . ?
C37 C36 C35 C34 0.3(5) . . . . ?
C39 C36 C35 C34 -178.4(3) . . . . ?
N3 C34 C35 C36 1.9(4) . . . . ?
C40 C34 C35 C36 -178.9(3) . . . . ?
C2 C1 C6 C5 -0.2(4) . . . . ?
C21 C1 C6 C5 178.2(3) . . . . ?
C2 C1 C6 C7 -178.3(3) . . . . ?
C21 C1 C6 C7 0.2(4) . . . . ?
C15 C14 C19 C18 -0.8(4) . . . . ?
C2 C14 C19 C18 176.6(3) . . . . ?
C19 C14 C15 C16 0.6(4) . . . . ?
C2 C14 C15 C16 -176.8(3) . . . . ?
C27 N2 C31 C30 0.1(4) . . . . ?
Mn1 N2 C31 C30 -173.0(2) . . . . ?
C29 C30 C31 N2 0.5(5) . . . . ?
C34 N3 C38 C37 1.1(4) . . . . ?
Mn1 N3 C38 C37 -164.8(2) . . . . ?
C31 C30 C29 C28 -0.7(4) . . . . ?
C31 C30 C29 C32 178.6(3) . . . . ?
C27 C28 C29 C30 0.3(4) . . . . ?
C27 C28 C29 C32 -179.0(3) . . . . ?
C11 C12 C7 C8 0.2(4) . . . . ?
C11 C12 C7 C6 178.2(3) . . . . ?
C1 C6 C7 C12 53.5(4) . . . . ?
C5 C6 C7 C12 -124.6(3) . . . . ?
C1 C6 C7 C8 -128.6(3) . . . . ?
C5 C6 C7 C8 53.4(4) . . . . ?
N4 C40 C41 C42 -0.6(5) . . . . ?
C34 C40 C41 C42 179.3(3) . . . . ?
C9 C10 C11 C12 -0.5(5) . . . . ?
C13 C10 C11 C12 179.7(3) . . . . ?
C7 C12 C11 C10 0.4(5) . . . . ?
C35 C36 C37 C38 -1.7(5) . . . . ?
C39 C36 C37 C38 176.9(3) . . . . ?
N3 C38 C37 C36 1.1(5) . . . . ?
C1 C6 C5 C4 0.0(5) . . . . ?
C7 C6 C5 C4 178.1(3) . . . . ?
O5 S1 C46 F1 -61.1(4) . . . . ?
O4 S1 C46 F1 60.8(4) . . . . ?
O6 S1 C46 F1 179.6(3) . . . . ?
O5 S1 C46 F2 178.9(3) . . . . ?
O4 S1 C46 F2 -59.2(3) . . . . ?
O6 S1 C46 F2 59.5(3) . . . . ?
O5 S1 C46 F3 61.5(3) . . . . ?
O4 S1 C46 F3 -176.6(3) . . . . ?
O6 S1 C46 F3 -57.8(3) . . . . ?
C44 C43 C42 C41 -0.2(5) . . . . ?
C44 C43 C42 C45 -178.8(4) . . . . ?
C40 C41 C42 C43 0.3(5) . . . . ?
C40 C41 C42 C45 179.0(4) . . . . ?
C1 C2 C3 C4 -1.1(5) . . . . ?
C14 C2 C3 C4 178.9(3) . . . . ?
C12 C7 C8 C9 -0.5(5) . . . . ?
C6 C7 C8 C9 -178.5(3) . . . . ?
C14 C19 C18 C17 0.5(4) . . . . ?
C16 C17 C18 C19 0.0(5) . . . . ?
C20 C17 C18 C19 -179.7(3) . . . . ?
C7 C8 C9 C10 0.3(6) . . . . ?
C11 C10 C9 C8 0.2(5) . . . . ?
C13 C10 C9 C8 179.9(4) . . . . ?
C6 C5 C4 C3 -0.3(5) . . . . ?
C2 C3 C4 C5 0.9(5) . . . . ?
C18 C17 C16 C15 -0.2(5) . . . . ?
C20 C17 C16 C15 179.5(3) . . . . ?
C14 C15 C16 C17 -0.1(5) . . . . ?
